data_1528494
loop_
_publ_author_name
'Foo, M.L.'
'Huang, Q.'
'Lynn, J.W.'
'Lee, W.-L.'
'Hagemann, I.S.'
'Klimczuk, T.'
'Ong, N.P.'
'Cava, R.J.'

_publ_section_title
;
 Synthesis, structure and physical properties of Ru ferrites: Ba M Ru5 O11
 (M = Li and Cu) and Ba M'2 Ru4 O11 (M' = Mn, Fe and Co)
;
_journal_name_full 'Journal of Solid State Chemistry'
_journal_page_first 563
_journal_page_last 572
_journal_volume 179
_journal_year 2006
_chemical_formula_sum 'Ba Li0.55 O11 Ru5'
_chemical_name_systematic 'Ba Li0.55 Ru5 O11'
_space_group_IT_number 194
_symmetry_space_group_name_Hall '-P 6c 2c'
_symmetry_space_group_name_H-M 'P 63/m m c'
_cell_angle_alpha 90
_cell_angle_beta 90
_cell_angle_gamma 120
_cell_formula_units_Z 2
_cell_length_a 5.8113
_cell_length_b 5.8113
_cell_length_c 13.7893
_cell_volume 403.292
_citation_journal_id_ASTM JSSCBI
_cod_data_source_file Foo_JSSCBI_2006_934.cif
_cod_data_source_block Ba1Li0.55O11Ru5
_cod_original_cell_volume 403.2918
_cod_original_formula_sum 'Ba1 Li0.55 O11 Ru5'
_cod_database_code 1528494

loop_
_symmetry_equiv_pos_as_xyz
x,y,z
x-y,x,z+1/2
-y,x-y,z
-x,-y,z+1/2
-x+y,-x,z
y,-x+y,z+1/2
-y,-x,-z+1/2
x-y,-y,-z
x,x-y,-z+1/2
y,x,-z
-x+y,y,-z+1/2
-x,-x+y,-z
-x,-y,-z
-x+y,-x,-z-1/2
y,-x+y,-z
x,y,-z-1/2
x-y,x,-z
-y,x-y,-z-1/2
y,x,z-1/2
-x+y,y,z
-x,-x+y,z-1/2
-y,-x,z
x-y,-y,z-1/2
x,x-y,z

loop_
_atom_site_label
_atom_site_type_symbol
_atom_site_fract_x
_atom_site_fract_y
_atom_site_fract_z
_atom_site_occupancy
_atom_site_U_iso_or_equiv
Ru2 Ru+3 0.5 0 0 1 0.0
Ru1 Ru+3 0 0 0.15756 1 0.0
O3 O-2 0.33333 0.66667 0.5809 1 0.0
Li1 Li+1 0.33333 0.66667 0.75 0.55 0.0
Ba1 Ba+2 0.33333 0.66667 0.25 1 0.0
O1 O-2 0.1692 0.3384 0.08028 1 0.0
O2 O-2 0.8526 0.7052 0.25 1 0.0
